data_7213431
loop_
_publ_author_name
'Wirschun, Wolfgang G.'
'Al-Soud, Yaseen A.'
'Nusser, Konstanze A.'
'Orama, Olli'
'Maier, Gerd-Michael'
'Jochims, Johannes C.'

_publ_section_title
;
 Cycloadditions of 1-aza-2-azoniaallene ions to alkenes
;
_journal_issue 24
_journal_name_full 'Journal of the Chemical Society, Perkin Transactions 1'
_journal_page_first 4356
_journal_paper_doi 10.1039/b006525k
_journal_year 2000
_chemical_formula_sum 'C35 H39 Cl18 N9 Sb2'
_chemical_formula_weight 1467.35
_chemical_melting_point 478.15
_chemical_name_common 'NORBORNADIEN EXO'
_space_group_IT_number 2
_symmetry_cell_setting triclinic
_symmetry_space_group_name_Hall '-P 1'
_symmetry_space_group_name_H-M 'P -1'
_atom_sites_solution_hydrogens 'difmap and geom (H812,H813,H922,H923,H12,H13,H14)'
_atom_sites_solution_primary heavy
_atom_sites_solution_secondary difmap
_audit_creation_method SHELXL
_cell_angle_alpha 90.85(2)
_cell_angle_beta 92.16(2)
_cell_angle_gamma 89.99(2)
_cell_formula_units_Z 2
_cell_length_a 9.537(3)
_cell_length_b 10.640(4)
_cell_length_c 27.931(11)
_cell_measurement_reflns_used 25
_cell_measurement_temperature 200(2)
_cell_measurement_theta_max 19.051
_cell_measurement_theta_min 12.010
_cell_volume 2831.9(18)
_computing_cell_refinement 'Enraf Nonius CAD4'
_computing_data_collection 'Enraf-Nonius CAD4'
_computing_data_reduction 'Enraf Nonius MolEN (1990)'
_computing_molecular_graphics 'ORTEP,SCHAKAL 93'
_computing_structure_refinement 'SHELXL-93 (Sheldrick, 1993)'
_computing_structure_solution 'SHELXS-86 (Sheldrick, 1990)'
_diffrn_ambient_temperature 200(2)
_diffrn_measurement_device 'Enraf-Nonius-CAD4 4-circle-diffractometer'
_diffrn_measurement_method '\w/2\q scans'
_diffrn_radiation_monochromator graphite
_diffrn_radiation_source 'fine-focus sealed tube'
_diffrn_radiation_type MoK\a
_diffrn_radiation_wavelength 0.71069
_diffrn_reflns_av_R_equivalents 0.0244
_diffrn_reflns_av_sigmaI/netI 0.0167
_diffrn_reflns_limit_h_max 8
_diffrn_reflns_limit_h_min 0
_diffrn_reflns_limit_k_max 12
_diffrn_reflns_limit_k_min -12
_diffrn_reflns_limit_l_max 31
_diffrn_reflns_limit_l_min -31
_diffrn_reflns_number 8824
_diffrn_reflns_theta_max 24.00
_diffrn_reflns_theta_min 1.91
_diffrn_standards_decay_% 42.3
_diffrn_standards_interval_time 60
_diffrn_standards_number 3
_exptl_absorpt_coefficient_mu 1.840
_exptl_absorpt_correction_T_max 0.9991
_exptl_absorpt_correction_T_min 0.597
_exptl_absorpt_correction_type empirical
_exptl_crystal_colour colourless
_exptl_crystal_density_diffrn 1.721
_exptl_crystal_description needle
_exptl_crystal_F_000 1440
_exptl_crystal_size_max 1.08
_exptl_crystal_size_mid 0.33
_exptl_crystal_size_min 0.20
_refine_diff_density_max 2.885
_refine_diff_density_min -1.924
_refine_diff_density_rms 0.172
_refine_ls_extinction_method none
_refine_ls_goodness_of_fit_all 1.070
_refine_ls_goodness_of_fit_obs 0.990
_refine_ls_hydrogen_treatment noref
_refine_ls_matrix_type full
_refine_ls_number_parameters 577
_refine_ls_number_reflns 8048
_refine_ls_number_restraints 0
_refine_ls_restrained_S_all 2.440
_refine_ls_restrained_S_obs 0.990
_refine_ls_R_factor_all 0.0720
_refine_ls_R_factor_obs 0.0570
_refine_ls_shift/esd_max -0.049
_refine_ls_shift/esd_mean 0.006
_refine_ls_structure_factor_coef Fsqd
_refine_ls_weighting_details 'w=1/[\s^2^(Fo^2^)+(0.1099P)^2^+18.3521P] where P=(Fo^2^+2Fc^2^)/3'
_refine_ls_weighting_scheme calc
_refine_ls_wR_factor_all 0.3901
_refine_ls_wR_factor_obs 0.1558
_reflns_number_observed 7179
_reflns_number_total 8215
_reflns_observed_criterion >2sigma(I)
_cod_data_source_file b006525ksup1.cif
_cod_data_source_block k56
_cod_depositor_comments
;
The following automatic conversions were performed:

'_chemical_melting_point' value '205_C' was changed to '478.15' - it
was converted from degrees Celsius(C) to Kelvins(K).

Automatic conversion script
Id: cif_fix_values 1891 2012-01-12 08:04:46Z andrius 

The following automatic conversions were performed:

'_refine_ls_weighting_scheme' value 'calc
w=1/[\s^2^(Fo^2^)+(0.1099P)^2^+18.3521P] where P=(Fo^2^+2Fc^2^)/3'
was changed to 'calc'. New tag '_refine_ls_weighting_details' was
created. The value of the new tag was set to
'w=1/[\s^2^(Fo^2^)+(0.1099P)^2^+18.3521P] where P=(Fo^2^+2Fc^2^)/3'.

Automatic conversion script
Id: cif_fix_values 3143 2015-03-26 13:38:13Z robertas 
;
_cod_original_sg_symbol_H-M P-1
_cod_database_code 7213431

loop_
_symmetry_equiv_pos_as_xyz
'x, y, z'
'-x, -y, -z'

loop_
_atom_site_aniso_label
_atom_site_aniso_U_11
_atom_site_aniso_U_22
_atom_site_aniso_U_33
_atom_site_aniso_U_23
_atom_site_aniso_U_13
_atom_site_aniso_U_12
Sb1 0.0219(4) 0.0246(3) 0.0469(3) -0.0043(2) 0.0055(2) -0.0023(2)
Cl11 0.0239(12) 0.0596(13) 0.0645(13) 0.0025(10) 0.0101(9) -0.0043(9)
Cl12 0.0270(14) 0.0602(14) 0.094(2) 0.0076(12) 0.0136(11) -0.0116(10)
Cl13 0.082(2) 0.0287(11) 0.128(3) 0.0026(13) 0.035(2) 0.0069(11)
Cl14 0.088(2) 0.0254(11) 0.204(4) -0.016(2) 0.080(2) 0.0022(12)
Cl15 0.050(2) 0.119(2) 0.061(2) 0.0178(15) -0.0102(12) -0.010(2)
Cl16 0.063(2) 0.173(4) 0.0487(15) -0.001(2) 0.0019(12) -0.049(2)
Sb2 0.0199(3) 0.0249(3) 0.0461(3) -0.0030(2) 0.0035(2) -0.0015(2)
Cl21 0.0387(14) 0.0346(11) 0.109(2) -0.0192(11) -0.0173(12) -0.0007(9)
Cl22 0.051(2) 0.0366(11) 0.099(2) -0.0245(11) 0.0165(12) -0.0138(10)
Cl23 0.0236(13) 0.0607(14) 0.095(2) -0.0013(12) 0.0188(11) 0.0027(10)
Cl24 0.051(2) 0.074(2) 0.073(2) 0.0246(13) -0.0178(12) -0.0069(12)
Cl25 0.0303(14) 0.081(2) 0.088(2) -0.0379(14) 0.0219(11) -0.0069(11)
Cl26 0.079(2) 0.074(2) 0.067(2) 0.0268(13) -0.0075(13) -0.0066(14)
Cl31 0.0476(14) 0.0341(10) 0.0505(12) 0.0006(8) 0.0085(9) 0.0158(9)
Cl32 0.067(2) 0.0595(14) 0.0639(15) 0.0272(11) -0.0257(12) -0.0099(12)
Cl33 0.070(2) 0.0279(10) 0.0687(14) 0.0088(9) 0.0261(12) 0.0203(10)
Cl41 0.0505(14) 0.0354(10) 0.0595(13) 0.0028(9) 0.0260(10) 0.0083(9)
Cl42 0.078(2) 0.0619(15) 0.0561(14) 0.0116(11) -0.0254(12) 0.0062(13)
Cl43 0.0550(14) 0.0324(9) 0.0417(11) -0.0005(7) 0.0096(9) 0.0198(9)
N1 0.016(4) 0.018(3) 0.047(4) 0.001(2) 0.004(3) 0.002(2)
N2 0.025(4) 0.022(3) 0.047(4) 0.001(2) 0.004(3) -0.001(2)
N3 0.031(4) 0.014(3) 0.030(3) -0.001(2) 0.005(2) 0.002(2)
N4 0.020(4) 0.019(3) 0.050(4) -0.001(2) 0.001(3) -0.003(2)
C1 0.023(4) 0.012(3) 0.045(4) 0.002(3) 0.004(3) 0.001(3)
C2 0.012(4) 0.016(3) 0.048(4) 0.000(3) 0.002(3) 0.000(3)
C3 0.022(4) 0.014(3) 0.045(4) 0.000(3) -0.001(3) -0.003(3)
C4 0.022(4) 0.013(3) 0.040(4) 0.001(3) 0.004(3) 0.000(3)
C5 0.030(5) 0.012(3) 0.046(4) 0.000(3) 0.003(3) -0.004(3)
C6 0.022(4) 0.018(3) 0.028(3) 0.000(2) 0.003(3) 0.002(3)
C7 0.021(4) 0.016(3) 0.035(4) -0.001(3) 0.003(3) -0.004(3)
C8 0.015(4) 0.019(3) 0.056(5) 0.003(3) 0.000(3) -0.003(3)
C81 0.026(5) 0.039(4) 0.056(5) 0.003(3) 0.011(4) -0.001(3)
C82 0.035(5) 0.025(4) 0.051(5) -0.004(3) -0.004(3) -0.009(3)
C9 0.022(4) 0.026(4) 0.042(4) 0.003(3) -0.002(3) -0.006(3)
C91 0.045(6) 0.027(4) 0.056(5) -0.001(3) 0.004(4) -0.013(3)
C92 0.022(5) 0.043(4) 0.059(5) 0.005(4) 0.002(3) -0.009(3)
C10 0.020(4) 0.023(3) 0.040(4) 0.006(3) 0.003(3) -0.007(3)
C11 0.018(4) 0.022(3) 0.052(5) 0.003(3) 0.002(3) -0.002(3)
C12 0.031(5) 0.034(4) 0.040(4) 0.008(3) -0.004(3) -0.015(3)
C13 0.033(5) 0.037(4) 0.046(5) 0.012(3) -0.009(3) -0.011(3)
C14 0.024(5) 0.029(4) 0.066(6) 0.018(4) 0.000(4) -0.001(3)
C15 0.027(5) 0.024(4) 0.059(5) 0.012(3) 0.009(3) 0.000(3)
C16 0.030(4) 0.015(3) 0.035(4) 0.003(3) 0.000(3) -0.002(3)
C17 0.033(5) 0.018(3) 0.049(5) 0.002(3) 0.010(3) -0.002(3)
C18 0.062(6) 0.027(4) 0.034(4) 0.005(3) 0.006(4) -0.009(4)
C19 0.046(5) 0.022(3) 0.048(5) 0.007(3) -0.010(4) -0.006(3)
C20 0.034(5) 0.020(3) 0.050(5) 0.003(3) -0.004(3) 0.001(3)
C21 0.032(5) 0.017(3) 0.040(4) 0.000(3) 0.003(3) 0.001(3)
N11L 0.084(8) 0.090(8) 0.080(7) -0.010(6) -0.006(5) -0.015(6)
C12L 0.049(7) 0.075(7) 0.060(6) 0.006(5) -0.005(5) -0.025(5)
C11L 0.061(8) 0.074(8) 0.103(9) -0.015(6) 0.023(6) -0.018(6)
N22L 0.075(7) 0.068(6) 0.071(6) -0.013(5) -0.009(5) 0.004(5)
C22L 0.027(5) 0.070(6) 0.053(5) 0.001(5) -0.005(4) -0.001(4)
C21L 0.053(7) 0.077(7) 0.073(7) -0.024(5) -0.004(5) -0.001(5)
N33L 0.088(9) 0.048(6) 0.095(9) -0.012(5) 0.044(7) -0.032(6)
C32L 0.082(9) 0.072(7) 0.054(6) -0.013(5) 0.012(5) 0.009(7)
C31L 0.047(7) 0.073(7) 0.107(9) 0.006(6) 0.012(6) -0.023(6)
N44L 0.051(6) 0.103(8) 0.086(7) 0.004(6) 0.008(5) 0.030(5)
C42L 0.035(6) 0.056(6) 0.065(6) -0.002(4) 0.000(4) 0.014(4)
C41L 0.072(9) 0.115(11) 0.080(8) 0.022(7) -0.014(6) -0.004(8)
N55L 0.070(7) 0.073(7) 0.093(8) 0.001(6) 0.013(6) -0.004(5)
C52L 0.034(6) 0.055(6) 0.095(9) 0.029(6) 0.014(5) 0.011(4)
C51L 0.076(9) 0.114(10) 0.062(7) 0.021(7) -0.006(6) 0.006(7)

loop_
_atom_site_label
_atom_site_type_symbol
_atom_site_fract_x
_atom_site_fract_y
_atom_site_fract_z
_atom_site_U_iso_or_equiv
_atom_site_thermal_displace_type
_atom_site_occupancy
_atom_site_calc_flag
Sb1 Sb 0.28376(5) 0.28377(4) 0.11706(2) 0.0311(2) Uani 1 d
Cl11 Cl 0.5157(2) 0.3311(2) 0.09517(8) 0.0491(5) Uani 1 d
Cl12 Cl 0.0494(2) 0.2421(2) 0.13637(10) 0.0601(6) Uani 1 d
Cl13 Cl 0.3293(3) 0.0684(2) 0.10741(13) 0.0787(9) Uani 1 d
Cl14 Cl 0.2426(4) 0.5008(2) 0.1255(2) 0.1040(14) Uani 1 d
Cl15 Cl 0.2129(3) 0.2942(3) 0.03536(10) 0.0767(8) Uani 1 d
Cl16 Cl 0.3529(3) 0.2712(4) 0.19752(10) 0.0951(12) Uani 1 d
Sb2 Sb 0.35973(5) 0.97271(4) 0.62963(2) 0.0303(2) Uani 1 d
Cl21 Cl 0.4274(3) 1.1726(2) 0.66047(11) 0.0615(7) Uani 1 d
Cl22 Cl 0.2877(3) 0.7763(2) 0.59767(10) 0.0619(7) Uani 1 d
Cl23 Cl 0.5836(2) 0.9471(2) 0.59733(10) 0.0595(6) Uani 1 d
Cl24 Cl 0.2794(3) 1.0677(3) 0.55807(10) 0.0667(7) Uani 1 d
Cl25 Cl 0.1353(3) 0.9979(3) 0.66106(10) 0.0663(7) Uani 1 d
Cl26 Cl 0.4440(3) 0.8797(3) 0.70090(10) 0.0734(8) Uani 1 d
Cl31 Cl 0.1764(2) 0.3911(2) 0.62183(7) 0.0439(5) Uani 1 d
Cl32 Cl -0.1297(3) 0.7258(2) 0.52178(9) 0.0639(7) Uani 1 d
Cl33 Cl -0.0946(3) 0.7646(2) 0.71282(8) 0.0548(6) Uani 1 d
Cl41 Cl -0.1285(2) 0.2000(2) 0.91903(8) 0.0478(5) Uani 1 d
Cl42 Cl 0.3262(3) -0.0571(2) 0.97905(9) 0.0659(7) Uani 1 d
Cl43 Cl 0.2142(2) -0.0104(2) 0.79122(7) 0.0429(5) Uani 1 d
N1 N 0.0857(6) 0.5405(5) 0.7081(2) 0.0266(13) Uani 1 d
N2 N 0.2106(7) 0.5615(5) 0.7194(2) 0.0312(14) Uani 1 d
N3 N -0.0335(6) 0.1460(5) 0.8216(2) 0.0251(13) Uani 1 d
N4 N -0.1167(6) 0.0820(5) 0.7961(2) 0.0298(13) Uani 1 d
C1 C -0.0249(7) 0.2835(6) 0.8115(3) 0.0265(15) Uani 1 d
C2 C -0.1327(7) 0.2984(6) 0.7695(3) 0.0254(15) Uani 1 d
C3 C -0.0397(7) 0.3408(6) 0.7292(3) 0.027(2) Uani 1 d
C4 C 0.0006(7) 0.4772(6) 0.7447(2) 0.0251(15) Uani 1 d
C5 C 0.1058(8) 0.4621(6) 0.7868(3) 0.029(2) Uani 1 d
C6 C 0.1169(7) 0.3183(6) 0.7913(2) 0.0224(14) Uani 1 d
C7 C 0.0992(7) 0.2732(6) 0.7394(2) 0.0238(14) Uani 1 d
C8 C -0.1998(8) 0.1642(6) 0.7637(3) 0.030(2) Uani 1 d
C81 C -0.3457(9) 0.1623(7) 0.7856(3) 0.040(2) Uani 1 d
C82 C -0.2057(9) 0.1065(7) 0.7139(3) 0.037(2) Uani 1 d
C9 C 0.2399(8) 0.5306(6) 0.7703(3) 0.030(2) Uani 1 d
C91 C 0.2526(9) 0.6616(7) 0.7936(3) 0.042(2) Uani 1 d
C92 C 0.3783(8) 0.4596(8) 0.7752(3) 0.041(2) Uani 1 d
C10 C 0.0303(7) 0.5799(6) 0.6621(3) 0.027(2) Uani 1 d
C11 C 0.0659(8) 0.5199(6) 0.6198(3) 0.030(2) Uani 1 d
C12 C 0.0147(8) 0.5630(7) 0.5768(3) 0.035(2) Uani 1 d
C13 C -0.0702(9) 0.6673(7) 0.5760(3) 0.039(2) Uani 1 d
C14 C -0.1070(8) 0.7299(7) 0.6177(3) 0.040(2) Uani 1 d
C15 C -0.0558(8) 0.6860(7) 0.6603(3) 0.036(2) Uani 1 d
C16 C 0.0522(8) 0.0901(6) 0.8594(2) 0.027(2) Uani 1 d
C17 C 0.0182(8) 0.1131(6) 0.9068(3) 0.033(2) Uani 1 d
C18 C 0.1016(10) 0.0658(7) 0.9439(3) 0.041(2) Uani 1 d
C19 C 0.2182(9) -0.0030(7) 0.9323(3) 0.039(2) Uani 1 d
C20 C 0.2528(8) -0.0299(6) 0.8861(3) 0.035(2) Uani 1 d
C21 C 0.1691(8) 0.0179(6) 0.8493(3) 0.030(2) Uani 1 d
N11L N 0.1715(12) 0.7156(11) 0.3923(4) 0.085(3) Uani 1 d
C12L C 0.1472(11) 0.7972(11) 0.4175(4) 0.062(3) Uani 1 d
C11L C 0.1179(13) 0.8976(12) 0.4507(5) 0.079(3) Uani 1 d
N22L N 0.1402(11) 0.4229(9) 0.9070(3) 0.072(2) Uani 1 d
C22L C 0.1463(9) 0.5028(10) 0.9343(3) 0.050(2) Uani 1 d
C21L C 0.1582(12) 0.6045(11) 0.9694(4) 0.068(3) Uani 1 d
N33L C 0.2959(14) 0.5519(10) 0.5040(4) 0.076(4) Uani 1 d
C32L C 0.3733(14) 0.6248(11) 0.4960(4) 0.069(3) Uani 1 d
C31L C 0.4780(12) 0.7212(11) 0.4843(5) 0.075(3) Uani 1 d
N44L N 0.3294(10) 0.5140(11) 0.2973(4) 0.080(3) Uani 1 d
C42L C 0.3767(10) 0.4955(9) 0.3343(4) 0.052(2) Uani 1 d
C41L C 0.4356(14) 0.4667(15) 0.3802(5) 0.089(4) Uani 1 d
N55L N 0.4163(11) 0.2314(10) 0.8673(4) 0.078(3) Uani 1 d
C52L C 0.4527(11) 0.2705(10) 0.9042(5) 0.061(3) Uani 1 d
C51L C 0.4989(14) 0.3210(14) 0.9512(4) 0.084(4) Uani 1 d
H1 H -0.0461 0.3186 0.8400 0.050 Uiso 1 d
H2 H -0.2045 0.3477 0.7800 0.050 Uiso 1 d
H3 H -0.0888 0.3361 0.7000 0.050 Uiso 1 d
H4 H -0.0848 0.5312 0.7400 0.050 Uiso 1 d
H5 H 0.0706 0.4985 0.8100 0.050 Uiso 1 d
H6 H 0.2010 0.2845 0.8100 0.050 Uiso 1 d
H71 H 0.1713 0.2963 0.7200 0.050 Uiso 1 d
H72 H 0.0868 0.1894 0.7400 0.050 Uiso 1 d
H811 H -0.4061 0.2035 0.7600 0.050 Uiso 1 d
H812 H -0.3763 0.0737 0.7917 0.050 Uiso 1 d
H813 H -0.3462 0.2110 0.8170 0.050 Uiso 1 d
H821 H -0.1076 0.1022 0.7000 0.050 Uiso 1 d
H822 H -0.2573 0.1520 0.6900 0.050 Uiso 1 d
H823 H -0.2437 0.0227 0.7100 0.050 Uiso 1 d
H911 H 0.3200 0.7026 0.7800 0.050 Uiso 1 d
H912 H 0.2658 0.6522 0.8200 0.050 Uiso 1 d
H913 H 0.1588 0.7219 0.7900 0.050 Uiso 1 d
H921 H 0.3922 0.4520 0.8100 0.050 Uiso 1 d
H922 H 0.3739 0.3736 0.7600 0.050 Uiso 1 d
H923 H 0.4591 0.5068 0.7620 0.050 Uiso 1 d
H12 H 0.0374 0.5191 0.5458 0.050 Uiso 1 d
H14 H -0.1709 0.8058 0.6161 0.050 Uiso 1 d
H18 H 0.0770 0.0779 0.9800 0.050 Uiso 1 d
H20 H 0.3361 -0.0849 0.8789 0.050 Uiso 1 d

loop_
_atom_type_symbol
_atom_type_description
_atom_type_scat_dispersion_real
_atom_type_scat_dispersion_imag
_atom_type_scat_source
C C 0.0033 0.0016 'International Tables Vol C Tables 4.2.6.8 and 6.1.1.4'
H H 0.0000 0.0000 'International Tables Vol C Tables 4.2.6.8 and 6.1.1.4'
N N 0.0061 0.0033 'International Tables Vol C Tables 4.2.6.8 and 6.1.1.4'
Sb Sb -0.5866 1.5461 'International Tables Vol C Tables 4.2.6.8 and 6.1.1.4'
Cl Cl 0.1484 0.1585 'International Tables Vol C Tables 4.2.6.8 and 6.1.1.4'

loop_
_geom_angle_atom_site_label_1
_geom_angle_atom_site_label_2
_geom_angle_atom_site_label_3
_geom_angle
Cl16 Sb1 Cl13 89.66(15)
Cl16 Sb1 Cl14 90.9(2)
Cl13 Sb1 Cl14 178.59(10)
Cl16 Sb1 Cl15 179.39(13)
Cl13 Sb1 Cl15 89.79(13)
Cl14 Sb1 Cl15 89.64(15)
Cl16 Sb1 Cl12 90.11(10)
Cl13 Sb1 Cl12 91.18(10)
Cl14 Sb1 Cl12 90.10(10)
Cl15 Sb1 Cl12 89.64(10)
Cl16 Sb1 Cl11 91.80(10)
Cl13 Sb1 Cl11 90.17(9)
Cl14 Sb1 Cl11 88.52(10)
Cl15 Sb1 Cl11 88.47(9)
Cl12 Sb1 Cl11 177.67(8)
Cl26 Sb2 Cl22 91.39(11)
Cl26 Sb2 Cl24 178.93(10)
Cl22 Sb2 Cl24 89.25(11)
Cl26 Sb2 Cl25 91.01(11)
Cl22 Sb2 Cl25 88.88(9)
Cl24 Sb2 Cl25 89.86(11)
Cl26 Sb2 Cl21 89.96(10)
Cl22 Sb2 Cl21 178.48(9)
Cl24 Sb2 Cl21 89.42(10)
Cl25 Sb2 Cl21 90.39(9)
Cl26 Sb2 Cl23 89.48(11)
Cl22 Sb2 Cl23 90.78(9)
Cl24 Sb2 Cl23 89.65(10)
Cl25 Sb2 Cl23 179.41(10)
Cl21 Sb2 Cl23 89.93(10)
N2 N1 C10 119.3(6)
N2 N1 C4 116.6(6)
C10 N1 C4 124.0(6)
N1 N2 C9 110.3(6)
N4 N3 C16 121.5(5)
N4 N3 C1 117.3(6)
C16 N3 C1 121.2(5)
N3 N4 C8 110.1(5)
N3 C1 C6 111.6(5)
N3 C1 C2 102.4(5)
C6 C1 C2 105.3(5)
C3 C2 C1 101.9(5)
C3 C2 C8 116.5(6)
C1 C2 C8 103.6(5)
C2 C3 C7 103.9(5)
C2 C3 C4 102.9(5)
C7 C3 C4 100.7(5)
N1 C4 C5 102.8(6)
N1 C4 C3 111.9(5)
C5 C4 C3 104.8(5)
C4 C5 C6 102.8(5)
C4 C5 C9 104.0(6)
C6 C5 C9 116.0(6)
C1 C6 C7 102.0(5)
C1 C6 C5 102.6(5)
C7 C6 C5 102.5(5)
C6 C7 C3 95.7(5)
N4 C8 C82 109.1(6)
N4 C8 C81 102.5(6)
C82 C8 C81 110.9(6)
N4 C8 C2 105.9(5)
C82 C8 C2 117.0(6)
C81 C8 C2 110.3(6)
N2 C9 C92 109.6(6)
N2 C9 C91 101.7(6)
C92 C9 C91 110.9(6)
N2 C9 C5 105.5(6)
C92 C9 C5 117.2(6)
C91 C9 C5 110.7(6)
C11 C10 C15 119.7(7)
C11 C10 N1 122.0(6)
C15 C10 N1 118.2(6)
C12 C11 C10 120.1(7)
C12 C11 Cl31 120.2(6)
C10 C11 Cl31 119.7(6)
C13 C12 C11 119.2(7)
C12 C13 C14 122.0(7)
C12 C13 Cl32 119.5(7)
C14 C13 Cl32 118.5(6)
C15 C14 C13 118.4(7)
C14 C15 C10 120.6(8)
C14 C15 Cl33 119.6(6)
C10 C15 Cl33 119.8(6)
C21 C16 C17 119.9(6)
C21 C16 N3 121.3(6)
C17 C16 N3 118.7(6)
C18 C17 C16 120.3(7)
C18 C17 Cl41 120.1(6)
C16 C17 Cl41 119.6(6)
C19 C18 C17 117.9(7)
C18 C19 C20 123.3(7)
C18 C19 Cl42 117.7(6)
C20 C19 Cl42 118.9(7)
C21 C20 C19 118.3(7)
C20 C21 C16 120.2(7)
C20 C21 Cl43 118.9(6)
C16 C21 Cl43 120.9(5)
N11L C12L C11L 178.1(13)
N22L C22L C21L 178.5(11)
N33L C32L C31L 178.8(12)
N44L C42L C41L 177.6(12)
N55L C52L C51L 179.8(11)

loop_
_geom_bond_atom_site_label_1
_geom_bond_atom_site_label_2
_geom_bond_distance
Sb1 Cl16 2.324(3)
Sb1 Cl13 2.345(2)
Sb1 Cl14 2.352(3)
Sb1 Cl15 2.359(3)
Sb1 Cl12 2.362(2)
Sb1 Cl11 2.373(2)
Sb2 Cl26 2.351(3)
Sb2 Cl22 2.352(2)
Sb2 Cl24 2.355(3)
Sb2 Cl25 2.357(2)
Sb2 Cl21 2.363(2)
Sb2 Cl23 2.363(2)
Cl31 C11 1.729(7)
Cl32 C13 1.722(8)
Cl33 C15 1.729(9)
Cl41 C17 1.719(8)
Cl42 C19 1.737(8)
Cl43 C21 1.716(7)
N1 N2 1.240(9)
N1 C10 1.440(9)
N1 C4 1.497(9)
N2 C9 1.479(10)
N3 N4 1.243(8)
N3 C16 1.445(9)
N3 C1 1.496(8)
N4 C8 1.478(9)
C1 C6 1.533(10)
C1 C2 1.540(10)
C2 C3 1.533(10)
C2 C8 1.568(9)
C3 C7 1.527(10)
C3 C4 1.552(9)
C4 C5 1.526(10)
C5 C6 1.540(8)
C5 C9 1.559(10)
C6 C7 1.525(9)
C8 C82 1.510(11)
C8 C81 1.542(11)
C9 C92 1.524(11)
C9 C91 1.533(10)
C10 C11 1.388(10)
C10 C15 1.396(10)
C11 C12 1.364(11)
C12 C13 1.374(12)
C13 C14 1.389(12)
C14 C15 1.359(11)
C16 C21 1.389(10)
C16 C17 1.394(10)
C17 C18 1.382(11)
C18 C19 1.378(12)
C19 C20 1.372(12)
C20 C21 1.380(11)
N11L C12L 1.140(15)
C12L C11L 1.44(2)
N22L C22L 1.134(13)
C22L C21L 1.451(14)
N33L C32L 1.102(15)
C32L C31L 1.48(2)
N44L C42L 1.131(13)
C42L C41L 1.42(2)
N55L C52L 1.146(15)
C52L C51L 1.46(2)

loop_
_geom_torsion_atom_site_label_1
_geom_torsion_atom_site_label_2
_geom_torsion_atom_site_label_3
_geom_torsion_atom_site_label_4
_geom_torsion
C10 N1 N2 C9 171.7(5)
C4 N1 N2 C9 -6.8(8)
C16 N3 N4 C8 174.7(6)
C1 N3 N4 C8 -5.7(8)
N4 N3 C1 C6 -111.7(7)
C16 N3 C1 C6 67.9(8)
N4 N3 C1 C2 0.5(8)
C16 N3 C1 C2 -179.9(6)
N3 C1 C2 C3 -116.8(5)
C6 C1 C2 C3 0.0(6)
N3 C1 C2 C8 4.5(7)
C6 C1 C2 C8 121.3(5)
C1 C2 C3 C7 33.2(6)
C8 C2 C3 C7 -78.7(7)
C1 C2 C3 C4 -71.4(6)
C8 C2 C3 C4 176.7(5)
N2 N1 C4 C5 1.1(7)
C10 N1 C4 C5 -177.3(6)
N2 N1 C4 C3 -110.8(7)
C10 N1 C4 C3 70.8(8)
C2 C3 C4 N1 -176.4(5)
C7 C3 C4 N1 76.5(6)
C2 C3 C4 C5 73.0(6)
C7 C3 C4 C5 -34.1(7)
N1 C4 C5 C6 -116.8(5)
C3 C4 C5 C6 0.3(7)
N1 C4 C5 C9 4.6(6)
C3 C4 C5 C9 121.6(6)
N3 C1 C6 C7 77.5(6)
C2 C1 C6 C7 -32.9(6)
N3 C1 C6 C5 -176.7(5)
C2 C1 C6 C5 73.0(6)
C4 C5 C6 C1 -71.6(6)
C9 C5 C6 C1 175.7(6)
C4 C5 C6 C7 33.9(7)
C9 C5 C6 C7 -78.8(7)
C1 C6 C7 C3 51.5(5)
C5 C6 C7 C3 -54.5(6)
C2 C3 C7 C6 -52.8(6)
C4 C3 C7 C6 53.5(6)
N3 N4 C8 C82 135.1(6)
N3 N4 C8 C81 -107.3(6)
N3 N4 C8 C2 8.3(8)
C3 C2 C8 N4 103.4(7)
C1 C2 C8 N4 -7.5(7)
C3 C2 C8 C82 -18.5(9)
C1 C2 C8 C82 -129.4(7)
C3 C2 C8 C81 -146.4(6)
C1 C2 C8 C81 102.6(7)
N1 N2 C9 C92 136.3(6)
N1 N2 C9 C91 -106.3(6)
N1 N2 C9 C5 9.3(7)
C4 C5 C9 N2 -8.1(7)
C6 C5 C9 N2 103.9(7)
C4 C5 C9 C92 -130.4(6)
C6 C5 C9 C92 -18.4(9)
C4 C5 C9 C91 101.2(7)
C6 C5 C9 C91 -146.8(6)
N2 N1 C10 C11 72.1(8)
C4 N1 C10 C11 -109.5(8)
N2 N1 C10 C15 -104.5(8)
C4 N1 C10 C15 73.9(8)
C15 C10 C11 C12 -1.2(10)
N1 C10 C11 C12 -177.8(6)
C15 C10 C11 Cl31 178.2(6)
N1 C10 C11 Cl31 1.7(9)
C10 C11 C12 C13 1.0(11)
Cl31 C11 C12 C13 -178.4(6)
C11 C12 C13 C14 -0.6(11)
C11 C12 C13 Cl32 177.5(6)
C12 C13 C14 C15 0.5(12)
Cl32 C13 C14 C15 -177.7(6)
C13 C14 C15 C10 -0.7(11)
C13 C14 C15 Cl33 177.9(6)
C11 C10 C15 C14 1.0(11)
N1 C10 C15 C14 177.7(7)
C11 C10 C15 Cl33 -177.5(6)
N1 C10 C15 Cl33 -0.8(9)
N4 N3 C16 C21 75.2(9)
C1 N3 C16 C21 -104.4(7)
N4 N3 C16 C17 -106.7(7)
C1 N3 C16 C17 73.7(8)
C21 C16 C17 C18 1.0(10)
N3 C16 C17 C18 -177.1(6)
C21 C16 C17 Cl41 -178.8(5)
N3 C16 C17 Cl41 3.1(9)
C16 C17 C18 C19 0.4(11)
Cl41 C17 C18 C19 -179.8(6)
C17 C18 C19 C20 -2.1(12)
C17 C18 C19 Cl42 177.6(6)
C18 C19 C20 C21 2.3(11)
Cl42 C19 C20 C21 -177.5(6)
C19 C20 C21 C16 -0.7(10)
C19 C20 C21 Cl43 177.8(6)
C17 C16 C21 C20 -0.9(10)
N3 C16 C21 C20 177.2(6)
C17 C16 C21 Cl43 -179.4(5)
N3 C16 C21 Cl43 -1.3(9)
